data_2223969
loop_
_publ_author_name
'G\"orbitz, Carl Henrik'

_publ_section_title
;
 (<i>RS</i>)-Dimethylammonium 2-<i>sec</i>-butyl-4,6-dinitrophenolate
;
_journal_coeditor_code PK2194
_journal_issue 11
_journal_name_full 'Acta Crystallographica Section E'
_journal_page_first o2630
_journal_paper_doi 10.1107/S1600536809038677
_journal_volume 65
_journal_year 2009
_chemical_formula_iupac 'C2 H8 N +, C10 H11 N2 O5 -'
_chemical_formula_moiety 'C2 H8 N +, C10 H11 N2 O5 -'
_chemical_formula_sum 'C12 H19 N3 O5'
_chemical_formula_weight 285.30
_chemical_name_common Dinoseb
_chemical_name_systematic
;
(<i>RS</i>)-Dimethylammonium 2-<i>sec</i>-butyl-4,6-dinitrophenolate
;
_space_group_IT_number 15
_space_group_name_Hall '-C 2yc'
_symmetry_cell_setting monoclinic
_symmetry_space_group_name_Hall '-C 2yc'
_symmetry_space_group_name_H-M 'C 1 2/c 1'
_atom_sites_solution_hydrogens geom
_atom_sites_solution_primary direct
_atom_sites_solution_secondary difmap
_audit_creation_method SHELXL-97
_cell_angle_alpha 90.00
_cell_angle_beta 104.555(6)
_cell_angle_gamma 90.00
_cell_formula_units_Z 8
_cell_length_a 16.804(4)
_cell_length_b 9.1446(17)
_cell_length_c 19.223(4)
_cell_measurement_reflns_used 4501
_cell_measurement_temperature 105(2)
_cell_measurement_theta_max 26.36
_cell_measurement_theta_min 2.19
_cell_volume 2859.1(11)
_computing_cell_refinement 'SAINT-Plus (Bruker, 2001)'
_computing_data_collection 'SMART (Bruker, 1998)'
_computing_data_reduction 'SAINT-Plus (Bruker, 2001)'
_computing_molecular_graphics 'SHELXTL (Sheldrick, 2008)'
_computing_publication_material 'SHELXTL (Sheldrick, 2008)'
_computing_structure_refinement 'SHELXTL (Sheldrick, 2008)'
_computing_structure_solution 'SHELXTL (Sheldrick, 2008)'
_diffrn_ambient_temperature 105(2)
_diffrn_detector_area_resol_mean 8.3
_diffrn_measured_fraction_theta_full 0.997
_diffrn_measured_fraction_theta_max 0.997
_diffrn_measurement_device_type 'Siemens SMART CCD'
_diffrn_measurement_method \w
_diffrn_radiation_monochromator graphite
_diffrn_radiation_source 'fine-focus sealed tube'
_diffrn_radiation_type MoK\a
_diffrn_radiation_wavelength 0.71073
_diffrn_reflns_av_R_equivalents 0.0255
_diffrn_reflns_av_sigmaI/netI 0.0244
_diffrn_reflns_limit_h_max 20
_diffrn_reflns_limit_h_min -20
_diffrn_reflns_limit_k_max 11
_diffrn_reflns_limit_k_min -11
_diffrn_reflns_limit_l_max 22
_diffrn_reflns_limit_l_min -23
_diffrn_reflns_number 10444
_diffrn_reflns_theta_full 26.37
_diffrn_reflns_theta_max 26.37
_diffrn_reflns_theta_min 2.19
_diffrn_standards_number 0
_exptl_absorpt_coefficient_mu 0.104
_exptl_absorpt_correction_T_max 0.995
_exptl_absorpt_correction_T_min 0.832
_exptl_absorpt_correction_type multi-scan
_exptl_absorpt_process_details '(SADABS; Sheldrick, 1996)'
_exptl_crystal_colour yellow
_exptl_crystal_density_diffrn 1.326
_exptl_crystal_density_method 'not measured'
_exptl_crystal_description needle
_exptl_crystal_F_000 1216
_exptl_crystal_size_max 0.700
_exptl_crystal_size_mid 0.085
_exptl_crystal_size_min 0.050
_refine_diff_density_max 0.213
_refine_diff_density_min -0.201
_refine_ls_extinction_method none
_refine_ls_goodness_of_fit_ref 1.048
_refine_ls_hydrogen_treatment mixed
_refine_ls_matrix_type full
_refine_ls_number_parameters 219
_refine_ls_number_reflns 2909
_refine_ls_number_restraints 45
_refine_ls_restrained_S_all 1.134
_refine_ls_R_factor_all 0.0436
_refine_ls_R_factor_gt 0.0338
_refine_ls_shift/su_max 0.002
_refine_ls_shift/su_mean 0.000
_refine_ls_structure_factor_coef Fsqd
_refine_ls_weighting_details 'calc w=1/[\s^2^(Fo^2^)+(0.0469P)^2^+1.2758P] where P=(Fo^2^+2Fc^2^)/3'
_refine_ls_weighting_scheme calc
_refine_ls_wR_factor_gt 0.0887
_refine_ls_wR_factor_ref 0.0943
_reflns_number_gt 2382
_reflns_number_total 2909
_reflns_threshold_expression I>2\s(I)
_cod_data_source_file pk2194.cif
_cod_data_source_block I
_cod_original_cell_volume 2859.2(10)
_cod_original_sg_symbol_H-M 'C 2/c'
_cod_database_code 2223969
_cod_database_fobs_code 2223969

loop_
_symmetry_equiv_pos_as_xyz
'x, y, z'
'-x, y, -z+1/2'
'x+1/2, y+1/2, z'
'-x+1/2, y+1/2, -z+1/2'
'-x, -y, -z'
'x, -y, z-1/2'
'-x+1/2, -y+1/2, -z'
'x+1/2, -y+1/2, z-1/2'

loop_
_atom_site_type_symbol
_atom_site_label
_atom_site_fract_x
_atom_site_fract_y
_atom_site_fract_z
_atom_site_U_iso_or_equiv
_atom_site_adp_type
_atom_site_calc_flag
_atom_site_refinement_flags
_atom_site_occupancy
_atom_site_disorder_assembly
_atom_site_disorder_group
O O1A 0.09291(5) 0.27723(10) 0.31483(5) 0.0280(2) Uani d PD 0.828(3) A 1
O O2A 0.43766(6) 0.16711(12) 0.52414(6) 0.0379(3) Uani d PD 0.828(3) A 1
O O3A 0.37950(6) -0.04279(12) 0.52952(6) 0.0417(3) Uani d PD 0.828(3) A 1
O O4A 0.27707(6) 0.55996(11) 0.39749(6) 0.0391(3) Uani d PD 0.828(3) A 1
O O5A 0.18713(6) 0.50849(11) 0.29870(6) 0.0372(3) Uani d PD 0.828(3) A 1
N N1A 0.37863(7) 0.08255(13) 0.50556(6) 0.0289(3) Uani d PD 0.828(3) A 1
N N2A 0.23146(7) 0.47265(12) 0.35751(6) 0.0272(3) Uani d PD 0.828(3) A 1
C C1A 0.15919(8) 0.23247(15) 0.35793(10) 0.0211(4) Uani d PD 0.828(3) A 1
C C2A 0.16612(9) 0.08529(15) 0.38681(9) 0.0229(4) Uani d PD 0.828(3) A 1
C C3A 0.23721(9) 0.03893(16) 0.43364(10) 0.0248(4) Uani d PD 0.828(3) A 1
H H31A 0.2404 -0.0576 0.4524 0.030 Uiso calc PR 0.828(3) A 1
C C4A 0.30549(7) 0.13271(15) 0.45422(7) 0.0245(3) Uani d PD 0.828(3) A 1
C C5A 0.30269(7) 0.27426(15) 0.42947(7) 0.0235(3) Uani d PD 0.828(3) A 1
H H51A 0.3483 0.3380 0.4452 0.028 Uiso calc PR 0.828(3) A 1
C C6A 0.23184(8) 0.32142(14) 0.38106(7) 0.0234(3) Uani d PD 0.828(3) A 1
C C7A 0.09301(9) -0.01813(17) 0.36283(9) 0.0273(4) Uani d PD 0.828(3) A 1
H H71A 0.0486 0.0358 0.3279 0.033 Uiso calc PR 0.828(3) A 1
C C8A 0.05870(16) -0.0639(4) 0.42727(16) 0.0404(6) Uani d PD 0.828(3) A 1
H H81A 0.0112 -0.1283 0.4104 0.061 Uiso calc PR 0.828(3) A 1
H H82A 0.0418 0.0235 0.4494 0.061 Uiso calc PR 0.828(3) A 1
H H83A 0.1014 -0.1157 0.4628 0.061 Uiso calc PR 0.828(3) A 1
C C9A 0.11577(11) -0.15163(18) 0.32438(10) 0.0328(5) Uani d PD 0.828(3) A 1
H H91A 0.1610 -0.2049 0.3577 0.039 Uiso calc PR 0.828(3) A 1
H H92A 0.0678 -0.2180 0.3114 0.039 Uiso calc PR 0.828(3) A 1
C C10A 0.1424(2) -0.1119(3) 0.25677(14) 0.0392(7) Uani d PD 0.828(3) A 1
H H11A 0.1603 -0.2004 0.2362 0.059 Uiso calc PR 0.828(3) A 1
H H12A 0.1881 -0.0421 0.2689 0.059 Uiso calc PR 0.828(3) A 1
H H13A 0.0961 -0.0678 0.2217 0.059 Uiso calc PR 0.828(3) A 1
O O1C 0.09291(5) 0.27723(10) 0.31483(5) 0.0280(2) Uani d PD 0.172(3) A 2
O O2C 0.43766(6) 0.16711(12) 0.52414(6) 0.0379(3) Uani d PD 0.172(3) A 2
O O3C 0.37950(6) -0.04279(12) 0.52952(6) 0.0417(3) Uani d PD 0.172(3) A 2
O O4C 0.27707(6) 0.55996(11) 0.39749(6) 0.0391(3) Uani d PD 0.172(3) A 2
O O5C 0.18713(6) 0.50849(11) 0.29870(6) 0.0372(3) Uani d PD 0.172(3) A 2
N N1C 0.37863(7) 0.08255(13) 0.50556(6) 0.0289(3) Uani d PD 0.172(3) A 2
N N2C 0.23146(7) 0.47265(12) 0.35751(6) 0.0272(3) Uani d PD 0.172(3) A 2
C C1C 0.1637(2) 0.2281(3) 0.3484(4) 0.0211(4) Uani d PD 0.172(3) A 2
C C2C 0.1743(2) 0.0761(3) 0.3713(3) 0.0229(4) Uani d PD 0.172(3) A 2
C C3C 0.2435(3) 0.0322(3) 0.4213(4) 0.0248(4) Uani d PD 0.172(3) A 2
H H31C 0.2499 -0.0682 0.4342 0.030 Uiso calc PR 0.172(3) A 2
C C4C 0.30549(7) 0.13271(15) 0.45422(7) 0.0245(3) Uani d PD 0.172(3) A 2
C C5C 0.30269(7) 0.27426(15) 0.42947(7) 0.0235(3) Uani d PD 0.172(3) A 2
H H51C 0.3483 0.3380 0.4452 0.028 Uiso calc PR 0.172(3) A 2
C C6C 0.23184(8) 0.32142(14) 0.38106(7) 0.0234(3) Uani d PD 0.172(3) A 2
C C7C 0.1084(3) -0.0307(4) 0.3324(3) 0.032(2) Uiso d PD 0.172(3) A 2
H H7C 0.0566 0.0271 0.3158 0.038 Uiso calc PR 0.172(3) A 2
C C8C 0.1287(9) -0.0929(13) 0.2640(5) 0.052(7) Uiso d PD 0.172(3) A 2
H H81C 0.1447 -0.0128 0.2365 0.078 Uiso calc PR 0.172(3) A 2
H H82C 0.0802 -0.1424 0.2345 0.078 Uiso calc PR 0.172(3) A 2
H H83C 0.1741 -0.1629 0.2778 0.078 Uiso calc PR 0.172(3) A 2
C C9C 0.0903(4) -0.1504(6) 0.3806(4) 0.035(2) Uiso d PD 0.172(3) A 2
H H91C 0.1422 -0.2010 0.4038 0.041 Uiso calc PR 0.172(3) A 2
H H92C 0.0531 -0.2229 0.3507 0.041 Uiso calc PR 0.172(3) A 2
C C10C 0.0509(13) -0.0946(15) 0.4387(8) 0.066(7) Uiso d PD 0.172(3) A 2
H H11C 0.0340 -0.1778 0.4637 0.099 Uiso calc PR 0.172(3) A 2
H H12C 0.0027 -0.0352 0.4166 0.099 Uiso calc PR 0.172(3) A 2
H H13C 0.0907 -0.0349 0.4731 0.099 Uiso calc PR 0.172(3) A 2
C C1B -0.05882(9) 0.53181(16) 0.34180(8) 0.0342(3) Uani d . 1 . .
H H11B -0.0275 0.5864 0.3137 0.051 Uiso calc R 1 . .
H H12B -0.0330 0.5441 0.3932 0.051 Uiso calc R 1 . .
H H13B -0.1153 0.5689 0.3310 0.051 Uiso calc R 1 . .
N N1B -0.05977(7) 0.37513(12) 0.32293(7) 0.0251(3) Uani d . 1 . .
H H1B -0.0076(10) 0.3408(17) 0.3347(8) 0.030 Uiso d . 1 . .
H H2B -0.0796(9) 0.3654(17) 0.2750(9) 0.030 Uiso d . 1 . .
C C2B -0.11157(9) 0.28503(17) 0.35852(9) 0.0365(4) Uani d . 1 . .
H H21B -0.1073 0.1819 0.3460 0.055 Uiso calc R 1 . .
H H22B -0.1690 0.3167 0.3423 0.055 Uiso calc R 1 . .
H H23B -0.0926 0.2970 0.4107 0.055 Uiso calc R 1 . .

loop_
_atom_site_aniso_label
_atom_site_aniso_U_11
_atom_site_aniso_U_22
_atom_site_aniso_U_33
_atom_site_aniso_U_12
_atom_site_aniso_U_13
_atom_site_aniso_U_23
O1A 0.0194(4) 0.0320(5) 0.0310(5) 0.0004(4) 0.0034(4) 0.0035(4)
O2A 0.0232(5) 0.0452(6) 0.0406(6) -0.0027(4) -0.0006(4) -0.0006(5)
O3A 0.0355(6) 0.0370(6) 0.0474(7) 0.0063(5) 0.0006(5) 0.0110(5)
O4A 0.0376(6) 0.0310(6) 0.0437(6) -0.0147(4) 0.0011(5) 0.0020(5)
O5A 0.0393(6) 0.0334(6) 0.0339(6) -0.0018(4) -0.0004(5) 0.0087(5)
N1A 0.0243(6) 0.0345(7) 0.0278(6) 0.0046(5) 0.0065(5) -0.0006(5)
N2A 0.0242(5) 0.0283(6) 0.0296(6) -0.0040(5) 0.0076(5) 0.0019(5)
C1A 0.0201(6) 0.0256(7) 0.0194(8) 0.0007(5) 0.0084(5) -0.0024(5)
C2A 0.0217(7) 0.0243(7) 0.0247(9) -0.0007(5) 0.0095(6) -0.0047(6)
C3A 0.0262(7) 0.0237(7) 0.0264(9) 0.0017(5) 0.0102(6) -0.0006(6)
C4A 0.0207(6) 0.0303(7) 0.0223(7) 0.0034(5) 0.0054(5) -0.0013(5)
C5A 0.0189(6) 0.0295(7) 0.0229(7) -0.0033(5) 0.0069(5) -0.0037(5)
C6A 0.0240(6) 0.0236(6) 0.0242(7) -0.0009(5) 0.0092(5) -0.0003(5)
C7A 0.0232(8) 0.0256(9) 0.0324(10) -0.0048(6) 0.0057(7) -0.0015(7)
C8A 0.0333(12) 0.0502(13) 0.0409(13) -0.0134(11) 0.0153(10) -0.0074(12)
C9A 0.0350(9) 0.0255(9) 0.0377(10) -0.0074(7) 0.0089(8) -0.0044(7)
C10A 0.0408(13) 0.0430(13) 0.0348(13) -0.0144(11) 0.0114(11) -0.0094(10)
O1C 0.0194(4) 0.0320(5) 0.0310(5) 0.0004(4) 0.0034(4) 0.0035(4)
O2C 0.0232(5) 0.0452(6) 0.0406(6) -0.0027(4) -0.0006(4) -0.0006(5)
O3C 0.0355(6) 0.0370(6) 0.0474(7) 0.0063(5) 0.0006(5) 0.0110(5)
O4C 0.0376(6) 0.0310(6) 0.0437(6) -0.0147(4) 0.0011(5) 0.0020(5)
O5C 0.0393(6) 0.0334(6) 0.0339(6) -0.0018(4) -0.0004(5) 0.0087(5)
N1C 0.0243(6) 0.0345(7) 0.0278(6) 0.0046(5) 0.0065(5) -0.0006(5)
N2C 0.0242(5) 0.0283(6) 0.0296(6) -0.0040(5) 0.0076(5) 0.0019(5)
C1C 0.0201(6) 0.0256(7) 0.0194(8) 0.0007(5) 0.0084(5) -0.0024(5)
C2C 0.0217(7) 0.0243(7) 0.0247(9) -0.0007(5) 0.0095(6) -0.0047(6)
C3C 0.0262(7) 0.0237(7) 0.0264(9) 0.0017(5) 0.0102(6) -0.0006(6)
C4C 0.0207(6) 0.0303(7) 0.0223(7) 0.0034(5) 0.0054(5) -0.0013(5)
C5C 0.0189(6) 0.0295(7) 0.0229(7) -0.0033(5) 0.0069(5) -0.0037(5)
C6C 0.0240(6) 0.0236(6) 0.0242(7) -0.0009(5) 0.0092(5) -0.0003(5)
C1B 0.0378(8) 0.0301(7) 0.0324(8) 0.0000(6) 0.0046(6) -0.0019(6)
N1B 0.0198(5) 0.0283(6) 0.0271(6) 0.0006(4) 0.0057(5) 0.0006(5)
C2B 0.0300(7) 0.0399(8) 0.0411(9) -0.0055(6) 0.0117(6) 0.0058(7)

loop_
_atom_type_symbol
_atom_type_description
_atom_type_scat_dispersion_real
_atom_type_scat_dispersion_imag
_atom_type_scat_source
C C 0.0033 0.0016 'International Tables Vol C Tables 4.2.6.8 and 6.1.1.4'
H H 0.0000 0.0000 'International Tables Vol C Tables 4.2.6.8 and 6.1.1.4'
O O 0.0106 0.0060 'International Tables Vol C Tables 4.2.6.8 and 6.1.1.4'
N N 0.0061 0.0033 'International Tables Vol C Tables 4.2.6.8 and 6.1.1.4'

loop_
_geom_angle_atom_site_label_1
_geom_angle_atom_site_label_2
_geom_angle_atom_site_label_3
_geom_angle_site_symmetry_1
_geom_angle_site_symmetry_3
_geom_angle
_geom_angle_publ_flag
O3A N1A O2A . . 122.63(12) ?
O3A N1A C4A . . 118.58(11) ?
O2A N1A C4A . . 118.79(12) ?
O5A N2A O4A . . 122.53(12) ?
O5A N2A C6A . . 119.53(11) ?
O4A N2A C6A . . 117.93(11) ?
O1A C1A C6A . . 123.52(12) ?
O1A C1A C2A . . 121.27(11) ?
C6A C1A C2A . . 115.20(11) ?
C3A C2A C1A . . 120.79(12) ?
C3A C2A C7A . . 120.62(13) ?
C1A C2A C7A . . 118.59(12) ?
C2A C3A C4A . . 120.73(13) ?
C2A C3A H31A . . 119.6 ?
C4A C3A H31A . . 119.6 ?
C5A C4A C3A . . 121.43(12) ?
C5A C4A N1A . . 118.98(12) ?
C3A C4A N1A . . 119.49(12) ?
C4A C5A C6A . . 118.36(12) ?
C4A C5A H51A . . 120.8 ?
C6A C5A H51A . . 120.8 ?
C5A C6A C1A . . 123.42(12) ?
C5A C6A N2A . . 116.20(11) ?
C1A C6A N2A . . 120.23(11) ?
C9A C7A C2A . . 111.19(13) ?
C9A C7A C8A . . 111.13(16) ?
C2A C7A C8A . . 111.02(16) ?
C9A C7A H71A . . 107.8 ?
C2A C7A H71A . . 107.8 ?
C8A C7A H71A . . 107.8 ?
C10A C9A C7A . . 112.75(19) ?
C10A C9A H91A . . 109.0 ?
C7A C9A H91A . . 109.0 ?
C10A C9A H92A . . 109.0 ?
C7A C9A H92A . . 109.0 ?
H91A C9A H92A . . 107.8 ?
C3C C2C C1C . . 120.69(19) ?
C3C C2C C7C . . 122.7(2) ?
C1C C2C C7C . . 116.4(2) ?
C2C C3C H31C . . 119.2 ?
C9C C7C C2C . . 113.3(3) ?
C9C C7C C8C . . 112.1(3) ?
C2C C7C C8C . . 111.4(3) ?
C9C C7C H7C . . 106.5 ?
C2C C7C H7C . . 106.5 ?
C8C C7C H7C . . 106.5 ?
C7C C8C H81C . . 109.5 ?
C7C C8C H82C . . 109.5 ?
H81C C8C H82C . . 109.5 ?
C7C C8C H83C . . 109.5 ?
H81C C8C H83C . . 109.5 ?
H82C C8C H83C . . 109.5 ?
C7C C9C C10C . . 113.5(3) ?
C7C C9C H91C . . 108.9 ?
C10C C9C H91C . . 108.9 ?
C7C C9C H92C . . 108.9 ?
C10C C9C H92C . . 108.9 ?
H91C C9C H92C . . 107.7 ?
C9C C10C H11C . . 109.5 ?
C9C C10C H12C . . 109.5 ?
H11C C10C H12C . . 109.5 ?
C9C C10C H13C . . 109.5 ?
H11C C10C H13C . . 109.5 ?
H12C C10C H13C . . 109.5 ?
N1B C1B H11B . . 109.5 ?
N1B C1B H12B . . 109.5 ?
H11B C1B H12B . . 109.5 ?
N1B C1B H13B . . 109.5 ?
H11B C1B H13B . . 109.5 ?
H12B C1B H13B . . 109.5 ?
C1B N1B C2B . . 113.36(12) ?
C1B N1B H1B . . 109.0(10) ?
C2B N1B H1B . . 109.6(10) ?
C1B N1B H2B . . 109.0(10) ?
C2B N1B H2B . . 107.9(10) ?
H1B N1B H2B . . 107.9(14) ?
N1B C2B H21B . . 109.5 ?
N1B C2B H22B . . 109.5 ?
H21B C2B H22B . . 109.5 ?
N1B C2B H23B . . 109.5 ?
H21B C2B H23B . . 109.5 ?
H22B C2B H23B . . 109.5 ?

loop_
_geom_bond_atom_site_label_1
_geom_bond_atom_site_label_2
_geom_bond_site_symmetry_2
_geom_bond_distance
_geom_bond_publ_flag
O1A C1A . 1.2770(16) ?
O2A N1A . 1.2375(15) ?
O3A N1A . 1.2339(15) ?
O4A N2A . 1.2326(15) ?
O5A N2A . 1.2318(15) ?
N1A C4A . 1.4440(17) ?
N2A C6A . 1.4546(17) ?
C1A C6A . 1.4412(18) ?
C1A C2A . 1.4493(19) ?
C2A C3A . 1.3700(19) ?
C2A C7A . 1.5269(19) ?
C3A C4A . 1.4073(19) ?
C3A H31A . 0.9500 ?
C4A C5A . 1.3758(19) ?
C5A C6A . 1.3830(18) ?
C5A H51A . 0.9500 ?
C7A C9A . 1.525(2) ?
C7A C8A . 1.549(4) ?
C7A H71A . 1.0000 ?
C8A H81A . 0.9800 ?
C8A H82A . 0.9800 ?
C8A H83A . 0.9800 ?
C9A C10A . 1.521(3) ?
C9A H91A . 0.9900 ?
C9A H92A . 0.9900 ?
C10A H11A . 0.9800 ?
C10A H12A . 0.9800 ?
C10A H13A . 0.9800 ?
C1C C2C . 1.455(2) ?
C2C C3C . 1.369(2) ?
C2C C7C . 1.524(3) ?
C3C H31C . 0.9500 ?
C7C C9C . 1.514(3) ?
C7C C8C . 1.547(4) ?
C7C H7C . 1.0000 ?
C8C H81C . 0.9800 ?
C8C H82C . 0.9800 ?
C8C H83C . 0.9800 ?
C9C C10C . 1.520(4) ?
C9C H91C . 0.9900 ?
C9C H92C . 0.9900 ?
C10C H11C . 0.9800 ?
C10C H12C . 0.9800 ?
C10C H13C . 0.9800 ?
C1B N1B . 1.4771(18) ?
C1B H11B . 0.9800 ?
C1B H12B . 0.9800 ?
C1B H13B . 0.9800 ?
N1B C2B . 1.4845(18) ?
N1B H1B . 0.904(16) ?
N1B H2B . 0.902(17) ?
C2B H21B . 0.9800 ?
C2B H22B . 0.9800 ?
C2B H23B . 0.9800 ?

loop_
_geom_hbond_atom_site_label_D
_geom_hbond_atom_site_label_H
_geom_hbond_atom_site_label_A
_geom_hbond_site_symmetry_A
_geom_hbond_distance_DH
_geom_hbond_distance_HA
_geom_hbond_distance_DA
_geom_hbond_angle_DHA
_geom_hbond_publ_flag
N1B H1B O1A 1_555 0.904(16) 1.914(16) 2.7585(15) 154.7(14) y
N1B H2B O1A 2_555 0.902(17) 1.868(17) 2.7173(16) 156.2(15) y

loop_
_geom_torsion_atom_site_label_1
_geom_torsion_atom_site_label_2
_geom_torsion_atom_site_label_3
_geom_torsion_atom_site_label_4
_geom_torsion_site_symmetry_1
_geom_torsion_site_symmetry_2
_geom_torsion_site_symmetry_3
_geom_torsion_site_symmetry_4
_geom_torsion
_geom_torsion_publ_flag
O1A C1A C2A C3A . . . . -179.26(17) ?
C6A C1A C2A C3A . . . . 1.1(2) ?
O1A C1A C2A C7A . . . . 1.9(2) ?
C6A C1A C2A C7A . . . . -177.74(16) ?
C1A C2A C3A C4A . . . . -0.7(2) ?
C7A C2A C3A C4A . . . . 178.17(17) ?
C2A C3A C4A C5A . . . . 1.4(2) ?
C2A C3A C4A N1A . . . . 177.89(13) ?
O3A N1A C4A C5A . . . . 177.35(12) ?
O2A N1A C4A C5A . . . . -2.18(18) ?
O3A N1A C4A C3A . . . . 0.8(2) ?
O2A N1A C4A C3A . . . . -178.72(14) ?
C3A C4A C5A C6A . . . . -2.7(2) ?
N1A C4A C5A C6A . . . . -179.14(11) ?
C4A C5A C6A C1A . . . . 3.3(2) ?
C4A C5A C6A N2A . . . . 178.96(11) ?
O1A C1A C6A C5A . . . . 177.91(15) ?
C2A C1A C6A C5A . . . . -2.5(2) ?
O1A C1A C6A N2A . . . . 2.4(3) ?
C2A C1A C6A N2A . . . . -177.99(13) ?
O5A N2A C6A C5A . . . . 154.19(12) ?
O4A N2A C6A C5A . . . . -24.80(17) ?
O5A N2A C6A C1A . . . . -30.0(2) ?
O4A N2A C6A C1A . . . . 151.04(15) ?
C3A C2A C7A C9A . . . . -60.4(2) ?
C1A C2A C7A C9A . . . . 118.50(17) ?
C3A C2A C7A C8A . . . . 63.9(2) ?
C1A C2A C7A C8A . . . . -117.23(18) ?
C2A C7A C9A C10A . . . . -61.0(2) ?
C8A C7A C9A C10A . . . . 174.80(18) ?
C3C C2C C7C C9C . . . . 40.3(6) ?
C1C C2C C7C C9C . . . . -144.7(5) ?
C3C C2C C7C C8C . . . . -87.2(7) ?
C1C C2C C7C C8C . . . . 87.8(7) ?
C2C C7C C9C C10C . . . . 66.4(11) ?
C8C C7C C9C C10C . . . . -166.5(11) ?
